data_4002024
loop_
_publ_author_name
'Lander, Laura'
'Reynaud, Marine'
'Rousse, Gwena\"elle'
'Sougrati, Moulay T.'
'Laberty-Robert, Christel'
'Messinger, Robert J.'
'Deschamps, Micha\"el'
'Tarascon, Jean-Marie'

_publ_section_title
;
 Synthesis and Electrochemical Performance of the Orthorhombic
 Li2Fe(SO4)2Polymorph for Li-Ion Batteries
;
_journal_issue 14
_journal_name_full 'Chemistry of Materials'
_journal_page_first 4178
_journal_paper_doi 10.1021/cm5012845
_journal_volume 26
_journal_year 2014
_chemical_formula_moiety '(Li1 1+)2, (Co1 2+), (S O4 2-)2'
_chemical_formula_structural 'Li2 Co1 (S O4)2'
_chemical_formula_sum 'Co Li2 O8 S2'
_chemical_formula_weight 264.937
_chemical_name_common 'orthorhombic lithium cobalt sulfate'
_chemical_name_systematic 'orthorhombic lithium cobalt sulfate'
_space_group_IT_number 61
_symmetry_cell_setting orthorhombic
_symmetry_space_group_name_Hall '-P 2ac 2ab'
_symmetry_space_group_name_H-M 'P b c a'
_cell_angle_alpha 90.00000
_cell_angle_beta 90.00000
_cell_angle_gamma 90.00000
_cell_formula_units_Z 8
_cell_length_a 9.20688(9)
_cell_length_b 9.10175(9)
_cell_length_c 13.71190(16)
_cell_measurement_temperature 298
_cell_volume 1149.04(2)
_computing_structure_refinement FULLPROF
_diffrn_ambient_temperature 298
_diffrn_measurement_device_type 'Brucker D8'
_diffrn_radiation_type 'Co K\a'
_diffrn_radiation_wavelength 1.789010
_diffrn_source Co
_exptl_crystal_density_diffrn 3.0632
_pd_char_colour pink
_pd_instr_location
;
Institut de Mineralogie, de Physique des Materiaux, et de Cosmochimie (IMPMC)
Sorbonne Universites - UPMC Univ Paris 06
UMR CNRS 7590
Museum National d'Histoire Naturelle
IRD UMR 206
4 Place Jussieu
F-75005 Paris
;
_pd_meas_2theta_range_inc 0.008356
_pd_meas_2theta_range_max 90.00102
_pd_meas_2theta_range_min 10.00418
_pd_meas_number_of_points 9575
_pd_proc_2theta_range_inc 0.008356
_pd_proc_2theta_range_max 89.9887
_pd_proc_2theta_range_min 9.9918
_pd_proc_ls_pref_orient_corr
;
.
;
_pd_proc_ls_prof_R_factor 1.4983
_pd_proc_ls_prof_wR_expected 1.5335
_pd_proc_ls_prof_wR_factor 1.9579
_pd_proc_wavelength 1.789010
_refine_ls_number_parameters 111
_refine_ls_number_reflns 644
_refine_ls_number_restraints 0
_refine_ls_R_I_factor 1.9868
_cod_data_source_file cm5012845_si_002.cif
_cod_data_source_block orthorhombicLi2CoS2O8
_cod_depositor_comments 'Adding full bibliography for 4002024.cif.'
_cod_original_formula_sum 'Co1 Li2 O8 S2'
_cod_database_code 4002024
_pd_proc_ls_prof_cr_factor 13.0094
_pd_proc_ls_prof_cwr_factor 9.7367
_pd_proc_ls_prof_cwr_expected 7.6261
_pd_proc_ls_prof_chi2 1.6301
_pd_proc_ls_prof_echi2 1.6425

loop_
_symmetry_equiv_pos_as_xyz
x,y,z
x+1/2,-y+1/2,-z
-x,y+1/2,-z+1/2
-x+1/2,-y,z+1/2
-x,-y,-z
-x+1/2,y+1/2,z
x,-y+1/2,z+1/2
x+1/2,y,-z+1/2

loop_
_atom_site_label
_atom_site_fract_x
_atom_site_fract_y
_atom_site_fract_z
_atom_site_U_iso_or_equiv
_atom_site_occupancy
_atom_site_adp_type
_atom_site_type_symbol
Li1 0.483(2) 0.721(3) 0.358(3) 0.01900 1.00000 Uiso LI
Li2 0.723(3) 0.534(3) 0.628(3) 0.01900 1.00000 Uiso LI
Co1 0.8618(3) 0.6018(3) 0.3768(2) 0.0181(13) 1.00000 Uiso CO
S1 0.6612(7) 0.8146(5) 0.5095(4) 0.0172(14) 1.00000 Uiso S
S2 0.5752(5) 0.4313(6) 0.2705(3) 0.0172(14) 1.00000 Uiso S
O1 0.4981(10) 0.8008(10) 0.5261(8) 0.0139(15) 1.00000 Uiso O
O2 0.7103(9) 0.9671(13) 0.4961(9) 0.0139(15) 1.00000 Uiso O
O3 0.6884(9) 0.7342(11) 0.4187(7) 0.0139(15) 1.00000 Uiso O
O4 0.7420(7) 0.7547(11) 0.5931(11) 0.0139(15) 1.00000 Uiso O
O5 0.4815(11) 0.5018(10) 0.3482(7) 0.0139(15) 1.00000 Uiso O
O6 0.5232(10) 0.4614(9) 0.1707(7) 0.0139(15) 1.00000 Uiso O
O7 0.5773(9) 0.2657(11) 0.2788(8) 0.0139(15) 1.00000 Uiso O
O8 0.7304(12) 0.4874(11) 0.2769(7) 0.0139(15) 1.00000 Uiso O

loop_
_atom_type_symbol
_atom_type_scat_Cromer_Mann_a1
_atom_type_scat_Cromer_Mann_b1
_atom_type_scat_Cromer_Mann_a2
_atom_type_scat_Cromer_Mann_b2
_atom_type_scat_Cromer_Mann_a3
_atom_type_scat_Cromer_Mann_b3
_atom_type_scat_Cromer_Mann_a4
_atom_type_scat_Cromer_Mann_b4
_atom_type_scat_Cromer_Mann_c
_atom_type_scat_dispersion_real
_atom_type_scat_dispersion_imag
_atom_type_scat_source
li 1.12820 3.95460 0.75080 1.05240 0.61750 85.39050 0.46530 168.26100 0.03770 0.00100 0.00000 International_Tables_for_Crystallography_Vol.C(1991)_Tables_6.1.1.4_and_6.1.1.5
co 12.28410 4.27910 7.34090 0.27840 4.00340 13.53590 2.34880 71.16920 1.01180 -2.46400 3.60800 International_Tables_for_Crystallography_Vol.C(1991)_Tables_6.1.1.4_and_6.1.1.5
s 6.90530 1.46790 5.20340 22.21510 1.43790 0.25360 1.58630 56.17200 0.86690 0.31900 0.55700 International_Tables_for_Crystallography_Vol.C(1991)_Tables_6.1.1.4_and_6.1.1.5
o 3.04850 13.27710 2.28680 5.70110 1.54630 0.32390 0.86700 32.90890 0.25080 0.04700 0.03200 International_Tables_for_Crystallography_Vol.C(1991)_Tables_6.1.1.4_and_6.1.1.5

loop_
_geom_angle_atom_site_label_1
_geom_angle_atom_site_label_2
_geom_angle_atom_site_label_3
_geom_angle
_geom_angle_site_symmetry_1
_geom_angle_site_symmetry_3
O1 Co1 O2 86.6(7) 2_566 6_645
O1 Co1 O3 92.3(6) 2_566 1_555
O1 Co1 O6 91.8(7) 2_566 8_555
O1 Co1 O7 86.8(7) 2_566 6_655
O1 Co1 O8 175.8(9) 2_566 1_555
O2 Co1 O3 83.3(7) 6_645 1_555
O2 Co1 O6 96.3(7) 6_645 8_555
O2 Co1 O7 169.1(10) 6_645 6_655
O2 Co1 O8 92.0(7) 6_645 1_555
O3 Co1 O6 175.8(8) 1_555 8_555
O3 Co1 O7 88.3(6) 1_555 6_655
O3 Co1 O8 91.4(7) 1_555 1_555
O6 Co1 O7 92.6(6) 8_555 6_655
O6 Co1 O8 84.4(7) 8_555 1_555
O7 Co1 O8 95.1(7) 6_655 1_555
O1 S1 O2 113.5(11) 1_555 1_555
O1 S1 O3 104.7(10) 1_555 1_555
O1 S1 O4 110.6(10) 1_555 1_555
O2 S1 O3 108.2(12) 1_555 1_555
O2 S1 O4 106.9(13) 1_555 1_555
O3 S1 O4 113.0(13) 1_555 1_555
O5 S2 O6 112.9(10) 1_555 1_555
O5 S2 O7 112.1(10) 1_555 1_555
O5 S2 O8 110.7(11) 1_555 1_555
O6 S2 O7 105.0(10) 1_555 1_555
O6 S2 O8 107.2(11) 1_555 1_555
O7 S2 O8 108.6(11) 1_555 1_555

loop_
_geom_bond_atom_site_label_1
_geom_bond_atom_site_label_2
_geom_bond_distance
_geom_bond_site_symmetry_2
Li1 O1 2.42(4) 1_555
Li1 O3 2.07(3) 1_555
Li1 O4 2.33(2) 2_466
Li1 O5 2.00(3) 1_555
Li1 O6 2.22(3) 3_655
Li1 O7 2.00(4) 3_655
Li2 O2 2.00(4) 6_645
Li2 O4 2.07(3) 1_555
Li2 O4 2.61(3) 6_645
Li2 O5 1.94(3) 5_666
Li2 O6 2.41(3) 4_665
Li2 O8 2.10(4) 4_665
Co1 O1 2.033(10) 2_566
Co1 O2 2.149(12) 6_645
Co1 O3 2.081(9) 1_555
Co1 O6 2.065(9) 8_555
Co1 O7 2.085(11) 6_655
Co1 O8 2.103(11) 1_555
S1 O1 1.524(11) 1_555
S1 O2 1.471(13) 1_555
S1 O3 1.466(11) 1_555
S1 O4 1.471(14) 1_555
S2 O5 1.514(11) 1_555
S2 O6 1.475(10) 1_555
S2 O7 1.512(11) 1_555
S2 O8 1.520(12) 1_555
